data_7246898
loop_
_publ_author_name
'Pietrzak, Anna'
'Carr, Michael J.'
'Kaszy\'nski, Piotr'

_publ_section_title
;
 Substituent effects on the [1-closo-CB9H10]&#x2212; anion geometry:
 experimental and DFT studies
;
_journal_issue 26
_journal_name_full CrystEngComm
_journal_page_first 3790
_journal_page_last 3798
_journal_paper_doi 10.1039/D3CE00357D
_journal_volume 25
_journal_year 2023
_chemical_formula_moiety 'C H9 B9 Cl, C6 H7 Cl N'
_chemical_formula_sum 'C7 H16 B9 Cl2 N'
_chemical_formula_weight 282.40
_space_group_IT_number 4
_space_group_name_Hall 'P 2yb'
_space_group_name_H-M_alt 'P 1 21 1'
_symmetry_cell_setting monoclinic
_symmetry_space_group_name_H-M 'P 1 21 1'
_atom_sites_solution_hydrogens geom
_atom_sites_solution_primary direct
_atom_sites_solution_secondary difmap
_audit_creation_method SHELXL-97
_audit_update_record
;
2023-05-18 deposited with the CCDC.	2023-06-15 downloaded from the CCDC.
;
_cell_angle_alpha 90.00
_cell_angle_beta 102.4150(10)
_cell_angle_gamma 90.00
_cell_formula_units_Z 4
_cell_length_a 9.9849(2)
_cell_length_b 14.3250(3)
_cell_length_c 10.8831(2)
_cell_measurement_reflns_used 9751
_cell_measurement_temperature 150(2)
_cell_measurement_theta_max 27.49
_cell_measurement_theta_min 2.51
_cell_volume 1520.25(5)
_computing_cell_refinement
;
  DENZO-SMN and COLLECT (Otwinowski & Minor, 1996)
;
_computing_data_collection
;
  DENZO-SMN and COLLECT (Otwinowski & Minor, 1996)
;
_computing_data_reduction
;
  DENZO-SMN and COLLECT (Otwinowski & Minor, 1996)
;
_computing_molecular_graphics
;
  ORTEP3 for Windows (Farrugia, 1997)
  XSeed (Barbour, 2001)
;
_computing_publication_material
;
 'enCIFer (CCDC, 2002)'
;
_computing_structure_refinement
;
  SHELXS-97 (Sheldrick, 1986)
;
_computing_structure_solution
;
  SHELXS-97 (Sheldrick, 1986)
;
_diffrn_ambient_temperature 150(2)
_diffrn_measured_fraction_theta_full 0.998
_diffrn_measured_fraction_theta_max 0.998
_diffrn_measurement_device_type 'Nonius KappaCCD'
_diffrn_measurement_method
;
   Detector set at 30mm from sample with different 2theta offsets 
   1 degree phi exposures for chi=0 degree settings
   1 degree omega exposures for chi=90 degree settings
;
_diffrn_radiation_collimation miracol
_diffrn_radiation_detector 'CCD plate'
_diffrn_radiation_monochromator graphite
_diffrn_radiation_source 'Fine-focus Sealed tube'
_diffrn_radiation_type MoK\a
_diffrn_radiation_wavelength 0.71073
_diffrn_reflns_av_R_equivalents 0.0759
_diffrn_reflns_av_sigmaI/netI 0.0670
_diffrn_reflns_limit_h_max 12
_diffrn_reflns_limit_h_min -12
_diffrn_reflns_limit_k_max 17
_diffrn_reflns_limit_k_min -18
_diffrn_reflns_limit_l_max 14
_diffrn_reflns_limit_l_min -13
_diffrn_reflns_number 17724
_diffrn_reflns_theta_full 27.49
_diffrn_reflns_theta_max 27.49
_diffrn_reflns_theta_min 2.51
_exptl_absorpt_coefficient_mu 0.401
_exptl_absorpt_correction_T_max 0.9490
_exptl_absorpt_correction_T_min 0.8240
_exptl_absorpt_correction_type multi-scan
_exptl_absorpt_process_details
;
 Using multiple and symmetry-related data measurements via the program SORTAV
 See R.H. Blessing, Acta Cryst (1995), A51, 33-38 
;
_exptl_crystal_colour Yellow
_exptl_crystal_density_diffrn 1.234
_exptl_crystal_density_method 'not measured'
_exptl_crystal_description Prism
_exptl_crystal_F_000 576
_exptl_crystal_size_max 0.50
_exptl_crystal_size_mid 0.33
_exptl_crystal_size_min 0.13
_refine_diff_density_max 0.384
_refine_diff_density_min -0.428
_refine_diff_density_rms 0.052
_refine_ls_abs_structure_details 'Flack H D (1983), Acta Cryst. A39, 876-881'
_refine_ls_abs_structure_Flack 0.65(5)
_refine_ls_extinction_method none
_refine_ls_goodness_of_fit_ref 1.040
_refine_ls_hydrogen_treatment mixed
_refine_ls_matrix_type full
_refine_ls_number_parameters 471
_refine_ls_number_reflns 6746
_refine_ls_number_restraints 1
_refine_ls_restrained_S_all 1.040
_refine_ls_R_factor_all 0.0591
_refine_ls_R_factor_gt 0.0482
_refine_ls_shift/su_max 0.001
_refine_ls_shift/su_mean 0.000
_refine_ls_structure_factor_coef Fsqd
_refine_ls_weighting_details 'w=1/[\s^2^(Fo^2^)+(0.0762P)^2^+0.0181P] where P=(Fo^2^+2Fc^2^)/3'
_refine_ls_weighting_scheme calc
_refine_ls_wR_factor_gt 0.1184
_refine_ls_wR_factor_ref 0.1250
_reflns_number_gt 5817
_reflns_number_total 6746
_reflns_threshold_expression >2sigma(I)
_cod_data_source_file d3ce00357d2.cif
_cod_data_source_block 1i_af32a
_cod_depositor_comments
;
The following automatic conversions were performed:

data item '_symmetry_cell_setting' value 'Monoclinic' was changed to
'monoclinic' in accordance with the
/home/data/users/saulius/crontab/automatic-downloads/rss-feeds/RSC/lib/dictionaries/cif_core.dic
dictionary named 'cif_core.dic' version 2.4.2 last updated on
2011-04-26.

Automatic conversion script
Id: cif_fix_values 8170 2020-07-09 18:12:32Z antanas 

 Adding full bibliography for 7246896--7246900.cif.
;
_cod_original_sg_symbol_H-M P21
_cod_database_code 7246898

loop_
_symmetry_equiv_pos_as_xyz
'x, y, z'
'-x, y+1/2, -z'

loop_
_atom_site_label
_atom_site_type_symbol
_atom_site_fract_x
_atom_site_fract_y
_atom_site_fract_z
_atom_site_U_iso_or_equiv
_atom_site_adp_type
_atom_site_occupancy
_atom_site_symmetry_multiplicity
_atom_site_calc_flag
_atom_site_refinement_flags
_atom_site_disorder_assembly
_atom_site_disorder_group
Cl1 Cl 1.01137(6) 0.82811(4) -0.06148(6) 0.03688(16) Uani 1 1 d . . .
Cl1' Cl 0.46047(8) 0.11550(8) 0.63767(7) 0.0564(2) Uani 1 1 d . . .
Cl7' Cl 1.18469(7) 0.32700(5) 0.45914(8) 0.04826(19) Uani 1 1 d . . .
Cl17 Cl 0.59715(10) 0.31178(7) -0.14949(8) 0.0630(3) Uani 1 1 d . . .
N11 N 0.4980(2) 0.39590(14) 0.0321(2) 0.0289(4) Uani 1 1 d . . .
N11' N 0.9678(2) 0.42170(14) 0.50406(19) 0.0278(4) Uani 1 1 d . . .
C1 C 0.9332(2) 0.73893(17) 0.0065(2) 0.0270(5) Uani 1 1 d . . .
C1' C 0.5618(3) 0.1344(2) 0.5287(2) 0.0370(6) Uani 1 1 d . . .
C12 C 0.4471(3) 0.3722(2) 0.1329(2) 0.0323(5) Uani 1 1 d . . .
C12' C 0.9696(3) 0.3837(2) 0.6176(3) 0.0385(6) Uani 1 1 d . . .
C13 C 0.3478(3) 0.4256(2) 0.1670(3) 0.0388(6) Uani 1 1 d . . .
C13' C 0.9172(3) 0.4332(2) 0.7048(3) 0.0416(7) Uani 1 1 d . . .
C14 C 0.2984(3) 0.5039(2) 0.0969(3) 0.0393(6) Uani 1 1 d . . .
C14' C 0.8642(3) 0.5206(2) 0.6751(3) 0.0384(6) Uani 1 1 d . . .
C15 C 0.3504(3) 0.5250(2) -0.0078(3) 0.0400(6) Uani 1 1 d . . .
C15' C 0.8654(3) 0.5584(2) 0.5588(3) 0.0378(6) Uani 1 1 d . . .
C16 C 0.4509(3) 0.4711(2) -0.0386(3) 0.0348(6) Uani 1 1 d . . .
C16' C 0.9183(3) 0.5074(2) 0.4751(3) 0.0341(6) Uani 1 1 d . . .
C17 C 0.6159(3) 0.3417(2) 0.0082(3) 0.0389(6) Uani 1 1 d . . .
C17' C 1.0159(3) 0.3661(2) 0.4064(3) 0.0378(6) Uani 1 1 d . . .
B2 B 0.9894(3) 0.6966(2) 0.1444(2) 0.0263(5) Uani 1 1 d . . .
B2' B 0.5233(3) 0.2025(2) 0.4093(3) 0.0343(6) Uani 1 1 d . . .
B3 B 0.8215(3) 0.75556(19) 0.0898(3) 0.0260(5) Uani 1 1 d . . .
B3' B 0.6754(3) 0.2144(2) 0.5397(3) 0.0339(6) Uani 1 1 d . . .
B4 B 0.7934(3) 0.6882(2) -0.0584(2) 0.0277(6) Uani 1 1 d . . .
B4' B 0.7079(3) 0.0875(2) 0.5316(3) 0.0356(7) Uani 1 1 d . . .
B5 B 0.9602(3) 0.6289(2) -0.0040(3) 0.0275(5) Uani 1 1 d . . .
B5' B 0.5548(3) 0.0755(2) 0.4018(3) 0.0359(6) Uani 1 1 d . . .
B6 B 0.8414(3) 0.66495(19) 0.2068(2) 0.0257(5) Uani 1 1 d . . .
B6' B 0.6804(3) 0.2522(2) 0.3829(3) 0.0328(6) Uani 1 1 d . . .
B7 B 0.7034(3) 0.6585(2) 0.0643(3) 0.0294(6) Uani 1 1 d . . .
B7' B 0.8099(3) 0.1711(2) 0.4682(3) 0.0321(6) Uani 1 1 d . . .
B8 B 0.8013(3) 0.5694(2) -0.0015(3) 0.0285(5) Uani 1 1 d . . .
B8' B 0.7257(3) 0.0732(2) 0.3711(3) 0.0327(6) Uani 1 1 d . . .
B9 B 0.9390(3) 0.5755(2) 0.1416(2) 0.0271(5) Uani 1 1 d . . .
B9' B 0.5959(3) 0.1548(2) 0.2857(3) 0.0326(6) Uani 1 1 d . . .
B10 B 0.7707(3) 0.5625(2) 0.1462(3) 0.0280(6) Uani 1 1 d . . .
B10' B 0.7668(3) 0.1752(2) 0.3085(3) 0.0325(6) Uani 1 1 d . . .
H2 H 1.089(3) 0.7223(18) 0.203(2) 0.017(6) Uiso 1 1 d . . .
H2' H 0.430(3) 0.247(3) 0.390(3) 0.047(9) Uiso 1 1 d . . .
H3 H 0.791(3) 0.830(2) 0.104(2) 0.027(6) Uiso 1 1 d . . .
H3' H 0.691(3) 0.264(2) 0.614(3) 0.050(9) Uiso 1 1 d . . .
H4 H 0.739(3) 0.706(2) -0.152(3) 0.031(7) Uiso 1 1 d . . .
H4' H 0.751(4) 0.042(3) 0.606(3) 0.053(10) Uiso 1 1 d . . .
H5 H 1.038(3) 0.603(2) -0.055(3) 0.033(7) Uiso 1 1 d . . .
H5' H 0.485(3) 0.018(2) 0.383(3) 0.042(8) Uiso 1 1 d . . .
H6 H 0.840(3) 0.688(2) 0.301(3) 0.044(8) Uiso 1 1 d . . .
H6' H 0.687(3) 0.321(3) 0.364(3) 0.042(8) Uiso 1 1 d . . .
H7 H 0.590(2) 0.6738(17) 0.046(2) 0.016(6) Uiso 1 1 d . . .
H7' H 0.912(3) 0.180(2) 0.509(3) 0.033(7) Uiso 1 1 d . . .
H7A' H 0.962(3) 0.303(2) 0.391(2) 0.024(6) Uiso 1 1 d . . .
H7B' H 1.007(3) 0.407(2) 0.339(3) 0.043(9) Uiso 1 1 d . . .
H8 H 0.770(3) 0.508(2) -0.073(3) 0.031(7) Uiso 1 1 d . . .
H8' H 0.765(3) 0.007(2) 0.345(3) 0.043(8) Uiso 1 1 d . . .
H9 H 1.012(3) 0.527(2) 0.191(3) 0.042(8) Uiso 1 1 d . . .
H9' H 0.525(4) 0.155(2) 0.190(3) 0.048(9) Uiso 1 1 d . . .
H10 H 0.723(3) 0.509(2) 0.187(3) 0.038(8) Uiso 1 1 d . . .
H10' H 0.828(3) 0.189(2) 0.240(3) 0.043(8) Uiso 1 1 d . . .
H12 H 0.490(3) 0.318(3) 0.178(3) 0.048(9) Uiso 1 1 d . . .
H12' H 0.998(4) 0.327(3) 0.626(3) 0.048(9) Uiso 1 1 d . . .
H13 H 0.317(4) 0.408(2) 0.236(3) 0.047(9) Uiso 1 1 d . . .
H13' H 0.904(4) 0.400(3) 0.780(4) 0.065(11) Uiso 1 1 d . . .
H14 H 0.223(4) 0.542(3) 0.117(4) 0.057(10) Uiso 1 1 d . . .
H14' H 0.833(3) 0.554(2) 0.730(3) 0.035(8) Uiso 1 1 d . . .
H15 H 0.317(3) 0.574(2) -0.058(3) 0.035(8) Uiso 1 1 d . . .
H15' H 0.841(3) 0.610(2) 0.540(3) 0.031(8) Uiso 1 1 d . . .
H16 H 0.494(3) 0.480(3) -0.109(3) 0.045(9) Uiso 1 1 d . . .
H16' H 0.918(3) 0.526(3) 0.404(3) 0.045(9) Uiso 1 1 d . . .
H17A H 0.686(3) 0.374(2) 0.030(3) 0.037(8) Uiso 1 1 d . . .
H17B H 0.623(3) 0.285(2) 0.056(3) 0.032(7) Uiso 1 1 d . . .

loop_
_atom_site_aniso_label
_atom_site_aniso_U_11
_atom_site_aniso_U_22
_atom_site_aniso_U_33
_atom_site_aniso_U_23
_atom_site_aniso_U_13
_atom_site_aniso_U_12
Cl1 0.0393(3) 0.0373(3) 0.0351(3) 0.0074(3) 0.0105(2) -0.0076(3)
Cl1' 0.0430(4) 0.0932(7) 0.0379(4) -0.0015(4) 0.0194(3) -0.0066(4)
Cl7' 0.0472(4) 0.0383(3) 0.0665(5) -0.0025(4) 0.0282(3) 0.0038(3)
Cl17 0.0693(5) 0.0703(6) 0.0585(5) -0.0284(4) 0.0339(4) -0.0121(4)
N11 0.0257(9) 0.0303(11) 0.0315(11) -0.0019(8) 0.0077(8) -0.0024(8)
N11' 0.0312(10) 0.0290(10) 0.0241(9) -0.0003(8) 0.0079(8) -0.0024(8)
C1 0.0280(11) 0.0308(12) 0.0227(11) 0.0016(9) 0.0069(9) -0.0021(10)
C1' 0.0308(12) 0.0567(17) 0.0250(12) -0.0002(12) 0.0097(10) 0.0028(12)
C12 0.0317(12) 0.0344(13) 0.0301(13) 0.0050(11) 0.0054(10) -0.0006(11)
C12' 0.0549(17) 0.0311(14) 0.0317(13) 0.0083(11) 0.0145(12) 0.0065(12)
C13 0.0413(14) 0.0475(16) 0.0310(14) 0.0035(12) 0.0153(11) -0.0009(13)
C13' 0.0607(18) 0.0399(15) 0.0272(13) 0.0048(12) 0.0164(12) 0.0013(13)
C14 0.0314(13) 0.0419(15) 0.0461(16) 0.0034(13) 0.0116(12) 0.0035(12)
C14' 0.0446(15) 0.0424(16) 0.0312(13) -0.0042(12) 0.0147(11) 0.0019(13)
C15 0.0345(14) 0.0410(16) 0.0453(16) 0.0146(13) 0.0102(12) 0.0022(12)
C15' 0.0462(16) 0.0307(14) 0.0350(14) 0.0026(11) 0.0052(12) 0.0079(12)
C16 0.0342(13) 0.0373(14) 0.0350(14) 0.0071(11) 0.0119(11) -0.0027(11)
C16' 0.0415(14) 0.0351(14) 0.0262(13) 0.0040(11) 0.0083(11) 0.0008(11)
C17 0.0381(14) 0.0353(16) 0.0483(17) -0.0046(13) 0.0200(13) 0.0006(13)
C17' 0.0485(16) 0.0398(15) 0.0284(14) -0.0032(12) 0.0159(12) 0.0002(13)
B2 0.0266(12) 0.0289(13) 0.0234(12) 0.0002(10) 0.0055(10) 0.0015(11)
B2' 0.0294(14) 0.0445(17) 0.0281(14) -0.0043(12) 0.0038(11) 0.0074(13)
B3 0.0287(13) 0.0236(12) 0.0252(12) -0.0014(10) 0.0046(10) 0.0030(10)
B3' 0.0277(13) 0.0480(18) 0.0250(13) -0.0046(12) 0.0031(11) 0.0058(12)
B4 0.0293(13) 0.0310(13) 0.0229(13) -0.0004(11) 0.0059(11) -0.0002(11)
B4' 0.0352(15) 0.0406(16) 0.0294(14) 0.0043(12) 0.0032(12) 0.0033(13)
B5 0.0279(12) 0.0317(14) 0.0241(12) -0.0008(11) 0.0084(10) 0.0009(11)
B5' 0.0321(14) 0.0437(17) 0.0313(15) -0.0014(13) 0.0051(11) 0.0005(13)
B6 0.0277(12) 0.0282(13) 0.0221(12) -0.0014(10) 0.0072(10) -0.0011(10)
B6' 0.0339(14) 0.0336(15) 0.0290(14) -0.0008(12) 0.0027(11) 0.0040(12)
B7 0.0278(13) 0.0364(14) 0.0241(13) -0.0021(11) 0.0061(10) -0.0016(11)
B7' 0.0280(13) 0.0403(16) 0.0274(13) -0.0012(12) 0.0048(11) 0.0026(12)
B8 0.0305(13) 0.0314(13) 0.0237(13) -0.0018(11) 0.0059(10) -0.0031(11)
B8' 0.0326(14) 0.0368(15) 0.0286(14) -0.0004(12) 0.0067(11) 0.0075(12)
B9 0.0292(12) 0.0289(13) 0.0234(12) 0.0025(10) 0.0063(10) 0.0016(11)
B9' 0.0345(14) 0.0349(15) 0.0267(13) -0.0018(11) 0.0030(11) 0.0034(12)
B10 0.0331(13) 0.0295(13) 0.0224(13) 0.0002(10) 0.0082(11) -0.0027(11)
B10' 0.0313(14) 0.0387(16) 0.0279(13) -0.0007(12) 0.0073(11) 0.0044(12)

loop_
_atom_type_symbol
_atom_type_description
_atom_type_scat_dispersion_real
_atom_type_scat_dispersion_imag
_atom_type_scat_source
C C 0.0033 0.0016 'International Tables Vol C Tables 4.2.6.8 and 6.1.1.4'
H H 0.0000 0.0000 'International Tables Vol C Tables 4.2.6.8 and 6.1.1.4'
B B 0.0013 0.0007 'International Tables Vol C Tables 4.2.6.8 and 6.1.1.4'
N N 0.0061 0.0033 'International Tables Vol C Tables 4.2.6.8 and 6.1.1.4'
Cl Cl 0.1484 0.1585 'International Tables Vol C Tables 4.2.6.8 and 6.1.1.4'

loop_
_geom_angle_atom_site_label_1
_geom_angle_atom_site_label_2
_geom_angle_atom_site_label_3
_geom_angle
_geom_angle_site_symmetry_1
_geom_angle_site_symmetry_3
_geom_angle_publ_flag
C12 N11 C16 121.3(2) . . ?
C12 N11 C17 117.7(2) . . ?
C16 N11 C17 120.8(2) . . ?
C16' N11' C12' 121.3(2) . . ?
C16' N11' C17' 118.9(2) . . ?
C12' N11' C17' 119.8(2) . . ?
B4 C1 B3 70.66(17) . . ?
B4 C1 B2 109.8(2) . . ?
B3 C1 B2 70.91(17) . . ?
B4 C1 B5 70.52(17) . . ?
B3 C1 B5 109.6(2) . . ?
B2 C1 B5 70.47(17) . . ?
B4 C1 Cl1 125.02(17) . . ?
B3 C1 Cl1 124.21(18) . . ?
B2 C1 Cl1 125.16(17) . . ?
B5 C1 Cl1 126.23(18) . . ?
B3' C1' B4' 70.75(19) . . ?
B3' C1' B2' 70.57(19) . . ?
B4' C1' B2' 109.3(2) . . ?
B3' C1' B5' 109.9(2) . . ?
B4' C1' B5' 70.59(19) . . ?
B2' C1' B5' 70.4(2) . . ?
B3' C1' Cl1' 124.6(2) . . ?
B4' C1' Cl1' 125.7(2) . . ?
B2' C1' Cl1' 125.1(2) . . ?
B5' C1' Cl1' 125.5(2) . . ?
N11 C12 C13 120.2(3) . . ?
N11 C12 H12 114(2) . . ?
C13 C12 H12 125(2) . . ?
N11' C12' C13' 119.5(3) . . ?
N11' C12' H12' 115(2) . . ?
C13' C12' H12' 125(2) . . ?
C12 C13 C14 119.8(3) . . ?
C12 C13 H13 117(2) . . ?
C14 C13 H13 123(2) . . ?
C14' C13' C12' 119.6(3) . . ?
C14' C13' H13' 121(3) . . ?
C12' C13' H13' 118(3) . . ?
C15 C14 C13 118.6(3) . . ?
C15 C14 H14 120(2) . . ?
C13 C14 H14 122(2) . . ?
C13' C14' C15' 119.6(3) . . ?
C13' C14' H14' 121(2) . . ?
C15' C14' H14' 119(2) . . ?
C16 C15 C14 120.4(3) . . ?
C16 C15 H15 119(2) . . ?
C14 C15 H15 121(2) . . ?
C16' C15' C14' 119.1(3) . . ?
C16' C15' H15' 118(2) . . ?
C14' C15' H15' 122(2) . . ?
N11 C16 C15 119.8(2) . . ?
N11 C16 H16 113(2) . . ?
C15 C16 H16 127(2) . . ?
N11' C16' C15' 120.8(3) . . ?
N11' C16' H16' 117(3) . . ?
C15' C16' H16' 122(3) . . ?
N11 C17 Cl17 112.5(2) . . ?
N11 C17 H17A 108(2) . . ?
Cl17 C17 H17A 109(2) . . ?
N11 C17 H17B 108.5(18) . . ?
Cl17 C17 H17B 107.8(18) . . ?
H17A C17 H17B 111(3) . . ?
N11' C17' Cl7' 111.85(19) . . ?
N11' C17' H7A' 109.7(15) . . ?
Cl7' C17' H7A' 101.9(15) . . ?
N11' C17' H7B' 103(2) . . ?
Cl7' C17' H7B' 112(2) . . ?
H7A' C17' H7B' 118(3) . . ?
C1 B2 B9 107.91(19) . . ?
C1 B2 B6 107.19(18) . . ?
B9 B2 B6 61.25(15) . . ?
C1 B2 B5 54.86(15) . . ?
B9 B2 B5 59.41(15) . . ?
B6 B2 B5 101.98(18) . . ?
C1 B2 B3 54.40(14) . . ?
B9 B2 B3 101.69(18) . . ?
B6 B2 B3 58.73(15) . . ?
B5 B2 B3 89.80(16) . . ?
C1 B2 H2 119.9(13) . . ?
B9 B2 H2 122.4(13) . . ?
B6 B2 H2 124.2(14) . . ?
B5 B2 H2 128.6(14) . . ?
B3 B2 H2 131.3(13) . . ?
C1' B2' B9' 108.1(2) . . ?
C1' B2' B6' 107.7(2) . . ?
B9' B2' B6' 61.63(17) . . ?
C1' B2' B3' 54.59(17) . . ?
B9' B2' B3' 102.29(19) . . ?
B6' B2' B3' 59.10(16) . . ?
C1' B2' B5' 54.85(18) . . ?
B9' B2' B5' 59.55(18) . . ?
B6' B2' B5' 102.7(2) . . ?
B3' B2' B5' 90.29(19) . . ?
C1' B2' H2' 122.7(18) . . ?
B9' B2' H2' 122.6(17) . . ?
B6' B2' H2' 118.3(18) . . ?
B3' B2' H2' 127.5(18) . . ?
B5' B2' H2' 134.1(18) . . ?
C1 B3 B6 108.02(19) . . ?
C1 B3 B7 108.09(19) . . ?
B6 B3 B7 61.48(15) . . ?
C1 B3 B4 54.65(14) . . ?
B6 B3 B4 102.38(18) . . ?
B7 B3 B4 59.50(15) . . ?
C1 B3 B2 54.69(14) . . ?
B6 B3 B2 59.36(14) . . ?
B7 B3 B2 102.35(18) . . ?
B4 B3 B2 89.98(17) . . ?
C1 B3 H3 117.6(14) . . ?
B6 B3 H3 125.1(14) . . ?
B7 B3 H3 124.1(14) . . ?
B4 B3 H3 128.2(13) . . ?
B2 B3 H3 129.6(13) . . ?
C1' B3' B6' 107.9(2) . . ?
C1' B3' B7' 107.7(2) . . ?
B6' B3' B7' 61.27(16) . . ?
C1' B3' B2' 54.84(17) . . ?
B6' B3' B2' 59.10(17) . . ?
B7' B3' B2' 101.68(19) . . ?
C1' B3' B4' 54.65(17) . . ?
B6' B3' B4' 102.1(2) . . ?
B7' B3' B4' 59.11(17) . . ?
B2' B3' B4' 89.8(2) . . ?
C1' B3' H3' 121.5(19) . . ?
B6' B3' H3' 119.4(19) . . ?
B7' B3' H3' 123.9(18) . . ?
B2' B3' H3' 127.4(18) . . ?
B4' B3' H3' 134.0(19) . . ?
C1 B4 B8 107.87(19) . . ?
C1 B4 B7 107.76(18) . . ?
B8 B4 B7 61.23(16) . . ?
C1 B4 B3 54.69(15) . . ?
B8 B4 B3 101.86(17) . . ?
B7 B4 B3 59.09(15) . . ?
C1 B4 B5 55.01(15) . . ?
B8 B4 B5 59.16(15) . . ?
B7 B4 B5 102.17(18) . . ?
B3 B4 B5 90.18(16) . . ?
C1 B4 H4 121.7(16) . . ?
B8 B4 H4 121.7(16) . . ?
B7 B4 H4 121.4(15) . . ?
B3 B4 H4 130.5(16) . . ?
B5 B4 H4 130.6(15) . . ?
C1' B4' B7' 107.6(2) . . ?
C1' B4' B8' 107.9(2) . . ?
B7' B4' B8' 61.57(17) . . ?
C1' B4' B3' 54.60(18) . . ?
B7' B4' B3' 59.04(17) . . ?
B8' B4' B3' 102.3(2) . . ?
C1' B4' B5' 54.86(16) . . ?
B7' B4' B5' 102.2(2) . . ?
B8' B4' B5' 59.24(17) . . ?
B3' B4' B5' 90.18(19) . . ?
C1' B4' H4' 119.8(19) . . ?
B7' B4' H4' 122.1(19) . . ?
B8' B4' H4' 124(2) . . ?
B3' B4' H4' 128(2) . . ?
B5' B4' H4' 131(2) . . ?
C1 B5 B8 107.5(2) . . ?
C1 B5 B9 107.3(2) . . ?
B8 B5 B9 61.32(15) . . ?
C1 B5 B4 54.48(15) . . ?
B8 B5 B4 59.26(15) . . ?
B9 B5 B4 101.99(18) . . ?
C1 B5 B2 54.67(15) . . ?
B8 B5 B2 102.03(18) . . ?
B9 B5 B2 58.96(15) . . ?
B4 B5 B2 90.04(17) . . ?
C1 B5 H5 120.5(16) . . ?
B8 B5 H5 124.1(16) . . ?
B9 B5 H5 121.6(15) . . ?
B4 B5 H5 132.0(14) . . ?
B2 B5 H5 128.0(14) . . ?
C1' B5' B8' 107.5(2) . . ?
C1' B5' B9' 107.2(2) . . ?
B8' B5' B9' 61.19(17) . . ?
C1' B5' B2' 54.73(17) . . ?
B8' B5' B2' 101.7(2) . . ?
B9' B5' B2' 58.69(17) . . ?
C1' B5' B4' 54.54(17) . . ?
B8' B5' B4' 59.07(16) . . ?
B9' B5' B4' 101.6(2) . . ?
B2' B5' B4' 89.7(2) . . ?
C1' B5' H5' 118.1(18) . . ?
B8' B5' H5' 123.7(18) . . ?
B9' B5' H5' 126.0(18) . . ?
B2' B5' H5' 130.8(18) . . ?
B4' B5' H5' 127.8(18) . . ?
B10 B6 B3 111.98(19) . . ?
B10 B6 B2 112.0(2) . . ?
B3 B6 B2 61.91(15) . . ?
B10 B6 B9 57.29(15) . . ?
B3 B6 B9 102.47(18) . . ?
B2 B6 B9 59.18(15) . . ?
B10 B6 B7 57.09(15) . . ?
B3 B6 B7 59.41(15) . . ?
B2 B6 B7 102.68(18) . . ?
B9 B6 B7 90.16(17) . . ?
B10 B6 H6 122.8(18) . . ?
B3 B6 H6 115.6(18) . . ?
B2 B6 H6 117.3(17) . . ?
B9 B6 H6 133.9(17) . . ?
B7 B6 H6 130.9(17) . . ?
B10' B6' B2' 111.5(2) . . ?
B10' B6' B3' 112.0(2) . . ?
B2' B6' B3' 61.81(17) . . ?
B10' B6' B7' 57.21(16) . . ?
B2' B6' B7' 102.2(2) . . ?
B3' B6' B7' 59.37(16) . . ?
B10' B6' B9' 56.91(16) . . ?
B2' B6' B9' 59.01(17) . . ?
B3' B6' B9' 102.4(2) . . ?
B7' B6' B9' 89.83(19) . . ?
B10' B6' H6' 118.2(19) . . ?
B2' B6' H6' 120.9(19) . . ?
B3' B6' H6' 120.1(18) . . ?
B7' B6' H6' 130.6(18) . . ?
B9' B6' H6' 131.5(18) . . ?
B10 B7 B3 111.81(19) . . ?
B10 B7 B4 112.0(2) . . ?
B3 B7 B4 61.42(16) . . ?
B10 B7 B6 57.20(15) . . ?
B3 B7 B6 59.11(14) . . ?
B4 B7 B6 102.07(18) . . ?
B10 B7 B8 57.27(15) . . ?
B3 B7 B8 102.11(19) . . ?
B4 B7 B8 59.25(16) . . ?
B6 B7 B8 89.92(18) . . ?
B10 B7 H7 121.4(13) . . ?
B3 B7 H7 118.4(13) . . ?
B4 B7 H7 117.3(13) . . ?
B6 B7 H7 133.0(13) . . ?
B8 B7 H7 131.3(13) . . ?
B10' B7' B3' 112.4(2) . . ?
B10' B7' B4' 112.0(2) . . ?
B3' B7' B4' 61.85(18) . . ?
B10' B7' B6' 57.60(16) . . ?
B3' B7' B6' 59.37(16) . . ?
B4' B7' B6' 102.7(2) . . ?
B10' B7' B8' 57.11(17) . . ?
B3' B7' B8' 102.6(2) . . ?
B4' B7' B8' 59.28(17) . . ?
B6' B7' B8' 90.38(18) . . ?
B10' B7' H7' 116.8(17) . . ?
B3' B7' H7' 122.0(17) . . ?
B4' B7' H7' 120.2(17) . . ?
B6' B7' H7' 131.8(17) . . ?
B8' B7' H7' 129.0(17) . . ?
B10 B8 B5 112.20(19) . . ?
B10 B8 B4 112.0(2) . . ?
B5 B8 B4 61.59(15) . . ?
B10 B8 B7 57.02(16) . . ?
B5 B8 B7 102.67(19) . . ?
B4 B8 B7 59.51(16) . . ?
B10 B8 B9 57.18(15) . . ?
B5 B8 B9 59.51(15) . . ?
B4 B8 B9 102.35(18) . . ?
B7 B8 B9 90.01(17) . . ?
B10 B8 H8 120.8(15) . . ?
B5 B8 H8 116.8(14) . . ?
B4 B8 H8 119.4(15) . . ?
B7 B8 H8 133.8(14) . . ?
B9 B8 H8 129.9(14) . . ?
B10' B8' B4' 111.9(2) . . ?
B10' B8' B5' 112.1(2) . . ?
B4' B8' B5' 61.69(17) . . ?
B10' B8' B9' 57.03(17) . . ?
B4' B8' B9' 102.2(2) . . ?
B5' B8' B9' 59.48(17) . . ?
B10' B8' B7' 57.11(16) . . ?
B4' B8' B7' 59.15(16) . . ?
B5' B8' B7' 102.2(2) . . ?
B9' B8' B7' 89.50(19) . . ?
B10' B8' H8' 121.1(17) . . ?
B4' B8' H8' 117.7(18) . . ?
B5' B8' H8' 118.2(17) . . ?
B9' B8' H8' 132.8(17) . . ?
B7' B8' H8' 131.6(17) . . ?
B10 B9 B2 112.2(2) . . ?
B10 B9 B5 111.88(19) . . ?
B2 B9 B5 61.63(15) . . ?
B10 B9 B6 57.15(15) . . ?
B2 B9 B6 59.58(15) . . ?
B5 B9 B6 102.37(18) . . ?
B10 B9 B8 57.17(15) . . ?
B2 B9 B8 102.39(18) . . ?
B5 B9 B8 59.17(15) . . ?
B6 B9 B8 89.91(17) . . ?
B10 B9 H9 119.0(18) . . ?
B2 B9 H9 117.6(18) . . ?
B5 B9 H9 121.4(18) . . ?
B6 B9 H9 128.5(18) . . ?
B8 B9 H9 134.2(18) . . ?
B10' B9' B2' 112.4(2) . . ?
B10' B9' B5' 112.2(2) . . ?
B2' B9' B5' 61.76(19) . . ?
B10' B9' B8' 57.26(16) . . ?
B2' B9' B8' 102.5(2) . . ?
B5' B9' B8' 59.33(17) . . ?
B10' B9' B6' 57.54(16) . . ?
B2' B9' B6' 59.35(17) . . ?
B5' B9' B6' 102.6(2) . . ?
B8' B9' B6' 90.30(18) . . ?
B10' B9' H9' 123.2(19) . . ?
B2' B9' H9' 114.8(19) . . ?
B5' B9' H9' 117.0(18) . . ?
B8' B9' H9' 134.5(18) . . ?
B6' B9' H9' 130.5(17) . . ?
B7 B10 B6 65.71(16) . . ?
B7 B10 B8 65.70(17) . . ?
B6 B10 B8 99.97(19) . . ?
B7 B10 B9 100.26(19) . . ?
B6 B10 B9 65.57(16) . . ?
B8 B10 B9 65.65(17) . . ?
B7 B10 H10 130.5(17) . . ?
B6 B10 H10 130.9(17) . . ?
B8 B10 H10 129.1(17) . . ?
B9 B10 H10 129.2(17) . . ?
B9' B10' B8' 65.71(19) . . ?
B9' B10' B7' 99.8(2) . . ?
B8' B10' B7' 65.78(18) . . ?
B9' B10' B6' 65.55(18) . . ?
B8' B10' B6' 100.1(2) . . ?
B7' B10' B6' 65.19(17) . . ?
B9' B10' H10' 129.2(17) . . ?
B8' B10' H10' 130.7(18) . . ?
B7' B10' H10' 131.1(17) . . ?
B6' B10' H10' 129.2(18) . . ?

loop_
_geom_bond_atom_site_label_1
_geom_bond_atom_site_label_2
_geom_bond_distance
_geom_bond_site_symmetry_2
_geom_bond_publ_flag
Cl1 C1 1.743(2) . ?
Cl1' C1' 1.738(3) . ?
Cl7' C17' 1.752(3) . ?
Cl17 C17 1.739(3) . ?
N11 C12 1.348(3) . ?
N11 C16 1.349(3) . ?
N11 C17 1.479(3) . ?
N11' C16' 1.336(4) . ?
N11' C12' 1.347(4) . ?
N11' C17' 1.488(3) . ?
C1 B4 1.597(3) . ?
C1 B3 1.598(4) . ?
C1 B2 1.604(3) . ?
C1 B5 1.608(4) . ?
C1' B3' 1.599(4) . ?
C1' B4' 1.600(4) . ?
C1' B2' 1.604(4) . ?
C1' B5' 1.606(4) . ?
C12 C13 1.366(4) . ?
C12 H12 0.97(4) . ?
C12' C13' 1.375(4) . ?
C12' H12' 0.86(4) . ?
C13 C14 1.386(4) . ?
C13 H13 0.90(4) . ?
C13' C14' 1.371(4) . ?
C13' H13' 0.98(4) . ?
C14 C15 1.383(4) . ?
C14 H14 1.00(4) . ?
C14' C15' 1.379(4) . ?
C14' H14' 0.87(3) . ?
C15 C16 1.364(4) . ?
C15 H15 0.91(3) . ?
C15' C16' 1.359(4) . ?
C15' H15' 0.80(3) . ?
C16 H16 0.96(3) . ?
C16' H16' 0.82(4) . ?
C17 H17A 0.83(4) . ?
C17 H17B 0.96(3) . ?
C17' H7A' 1.05(3) . ?
C17' H7B' 0.92(4) . ?
B2 B9 1.804(4) . ?
B2 B6 1.812(4) . ?
B2 B5 1.853(4) . ?
B2 B3 1.858(4) . ?
B2 H2 1.12(2) . ?
B2' B9' 1.795(4) . ?
B2' B6' 1.801(5) . ?
B2' B3' 1.850(4) . ?
B2' B5' 1.851(5) . ?
B2' H2' 1.11(3) . ?
B3 B6 1.800(4) . ?
B3 B7 1.805(4) . ?
B3 B4 1.848(4) . ?
B3 H3 1.13(3) . ?
B3' B6' 1.801(4) . ?
B3' B7' 1.801(4) . ?
B3' B4' 1.852(5) . ?
B3' H3' 1.07(4) . ?
B4 B8 1.808(4) . ?
B4 B7 1.813(4) . ?
B4 B5 1.850(4) . ?
B4 H4 1.08(3) . ?
B4' B7' 1.803(4) . ?
B4' B8' 1.805(4) . ?
B4' B5' 1.853(4) . ?
B4' H4' 1.06(4) . ?
B5 B8 1.806(4) . ?
B5 B9 1.813(4) . ?
B5 H5 1.11(3) . ?
B5' B8' 1.808(4) . ?
B5' B9' 1.811(5) . ?
B5' H5' 1.07(3) . ?
B6 B10 1.700(4) . ?
B6 B9 1.842(4) . ?
B6 B7 1.843(4) . ?
B6 H6 1.08(3) . ?
B6' B10' 1.708(4) . ?
B6' B7' 1.836(4) . ?
B6' B9' 1.842(4) . ?
B6' H6' 1.01(4) . ?
B7 B10 1.697(4) . ?
B7 B8 1.844(4) . ?
B7 H7 1.13(2) . ?
B7' B10' 1.700(4) . ?
B7' B8' 1.847(4) . ?
B7' H7' 1.03(3) . ?
B8 B10 1.702(4) . ?
B8 B9 1.846(4) . ?
B8 H8 1.17(3) . ?
B8' B10' 1.700(4) . ?
B8' B9' 1.842(4) . ?
B8' H8' 1.09(3) . ?
B9 B10 1.702(4) . ?
B9 H9 1.06(3) . ?
B9' B10' 1.696(4) . ?
B9' H9' 1.13(3) . ?
B10 H10 1.05(3) . ?
B10' H10' 1.08(3) . ?
